data_9017364
loop_
_publ_author_name
'Chiari, G.'
'Benna, P.'
'Bruno, E.'

_publ_section_title
;
 The structure of bytownite (An85). A new refinement
;
_journal_name_full 'Zeitschrift fur Kristallographie'
_journal_page_first 35
_journal_page_last 49
_journal_volume 169
_journal_year 1984
_chemical_compound_source 'Traversella stock, Sesia Lanzo zone, Western Alps, Italy'
_chemical_formula_sum 'Al3.71 Ca1.72 Na0.28 O16 Si4.29'
_chemical_name_mineral Bytownite
_space_group_IT_number 2
_space_group_name_Hall '-P 1'
_space_group_name_H-M_alt 'P -1'
_symmetry_space_group_name_H-M 'P -1'
_cell_angle_alpha 93.37
_cell_angle_beta 116.04
_cell_angle_gamma 90.87
_cell_formula_units_Z 4
_cell_length_a 8.188
_cell_length_b 12.822
_cell_length_c 14.196
_cell_volume 1335.384
_database_code_amcsd 0020638
_exptl_crystal_density_diffrn 2.745
_cod_data_source_file inputs/fixed/downloads/12/12959.cif
_cod_data_source_block 12959
_cod_original_formula_sum '(Ca1.72 Na.28) Al3.71 Si4.29 O16'
_cod_database_code 9017364

loop_
_space_group_symop_operation_xyz
x,y,z
-x,-y,-z

loop_
_atom_site_aniso_label
_atom_site_aniso_U_11
_atom_site_aniso_U_22
_atom_site_aniso_U_33
_atom_site_aniso_U_12
_atom_site_aniso_U_13
_atom_site_aniso_U_23
Ca000 0.01000 0.03400 0.01500 -0.00500 0.00700 -0.01000
Na000 0.01000 0.03400 0.01500 -0.00500 0.00700 -0.01000
Ca0i0 0.01300 0.02900 0.02400 0.00500 0.00400 -0.00900
Na0i0 0.01300 0.02900 0.02400 0.00500 0.00400 -0.00900
Caz00 0.00900 0.00900 0.00500 0.00400 0.00300 0.00400
Naz00 0.00900 0.00900 0.00500 0.00400 0.00300 0.00400
Cazi0 0.00600 0.06200 0.04100 0.00500 0.00100 -0.03800
Nazi0 0.00600 0.06200 0.04100 0.00500 0.00100 -0.03800

loop_
_atom_site_label
_atom_site_fract_x
_atom_site_fract_y
_atom_site_fract_z
_atom_site_occupancy
_atom_site_U_iso_or_equiv
_atom_site_type_symbol
_atom_site_attached_hydrogens
Ca000 0.26690 0.98380 0.08760 0.86000 0.02000 Ca 0
Na000 0.26690 0.98380 0.08760 0.14000 0.02000 Na 0
Ca0i0 0.77420 0.53360 0.54600 0.86000 0.02400 Ca 0
Na0i0 0.77420 0.53360 0.54600 0.14000 0.02400 Na 0
Caz00 0.26800 0.03100 0.54360 0.86000 0.00800 Ca 0
Naz00 0.26800 0.03100 0.54360 0.14000 0.00800 Na 0
Cazi0 0.76480 0.51460 0.06410 0.86000 0.04200 Ca 0
Nazi0 0.76480 0.51460 0.06410 0.14000 0.04200 Na 0
AlT10000 0.00300 0.16240 0.10350 0.05000 0.01400 Al 0
SiT10000 0.00300 0.16240 0.10350 0.95000 0.01400 Si 0
AlT100i0 0.51070 0.65550 0.60460 0.05000 0.00300 Al 0
SiT100i0 0.51070 0.65550 0.60460 0.95000 0.00300 Si 0
AlT10z00 0.00630 0.16140 0.61100 1.00000 0.00800 Al 0
AlT10zi0 0.49920 0.66810 0.11180 1.00000 0.00600 Al 0
AlT1m000 0.99290 0.81190 0.11780 0.87000 0.00900 Al 0
SiT1m000 0.99290 0.81190 0.11780 0.13000 0.00900 Si 0
AlT1m0i0 0.50570 0.31870 0.61990 0.87000 0.00500 Al 0
SiT1m0i0 0.50570 0.31870 0.61990 0.13000 0.00500 Si 0
SiT1mz00 0.01140 0.82170 0.61330 1.00000 0.00700 Si 0
SiT1mzi0 0.49920 0.31320 0.11140 1.00000 0.00800 Si 0
AlT20000 0.68760 0.11090 0.15240 0.81000 0.00700 Al 0
SiT20000 0.68760 0.11090 0.15240 0.19000 0.00700 Si 0
AlT200i0 0.18770 0.61280 0.66250 0.81000 0.00800 Al 0
SiT200i0 0.18770 0.61280 0.66250 0.19000 0.00800 Si 0
AlT20z00 0.67900 0.10530 0.66450 0.02000 0.00800 Al 0
SiT20z00 0.67900 0.10530 0.66450 0.98000 0.00800 Si 0
AlT20zi0 0.17620 0.60640 0.15320 0.02000 0.00900 Al 0
SiT20zi0 0.17620 0.60640 0.15320 0.98000 0.00900 Si 0
AlT2m000 0.67690 0.88310 0.18750 0.05000 0.00900 Al 0
SiT2m000 0.67690 0.88310 0.18750 0.95000 0.00900 Si 0
AlT2m0i0 0.17710 0.38030 0.67670 0.05000 0.00700 Al 0
SiT2m0i0 0.17710 0.38030 0.67670 0.95000 0.00700 Si 0
AlT2mz00 0.68010 0.87270 0.67140 0.91000 0.00800 Al 0
SiT2mz00 0.68010 0.87270 0.67140 0.09000 0.00800 Si 0
AlT2mzi0 0.18620 0.37770 0.18040 0.91000 0.00700 Al 0
SiT2mzi0 0.18620 0.37770 0.18040 0.09000 0.00700 Si 0
OA1000 0.02500 0.12500 0.99500 1.00000 0.01100 O 0
OA10i0 0.49350 0.62700 0.48810 1.00000 0.01400 O 0
OAlz00 0.97560 0.12370 0.48300 1.00000 0.01200 O 0
OAlzi0 0.50860 0.62810 0.99220 1.00000 0.01300 O 0
OA2000 0.57740 0.99240 0.14550 1.00000 0.00800 O 0
OA20i0 0.07680 0.48830 0.63410 1.00000 0.01300 O 0
OA2z00 0.57360 0.99010 0.63110 1.00000 0.01300 O 0
OA2zi0 0.07270 0.49280 0.14250 1.00000 0.00700 O 0
OB0000 0.81030 0.10410 0.08040 1.00000 0.01300 O 0
OB00i0 0.32790 0.59800 0.59880 1.00000 0.01200 O 0
OB0z00 0.81100 0.09950 0.60570 1.00000 0.01000 O 0
OB0zi0 0.29180 0.60390 0.08520 1.00000 0.01500 O 0
OBm000 0.82060 0.85220 0.14260 1.00000 0.01400 O 0
OBm0i0 0.30030 0.35790 0.61560 1.00000 0.01800 O 0
OBmz00 0.80950 0.85450 0.60230 1.00000 0.01200 O 0
OBmzi0 0.33090 0.35660 0.12390 1.00000 0.02000 O 0
OC0000 0.00570 0.28190 0.12980 1.00000 0.01000 O 0
OC00i0 0.52040 0.77810 0.64230 1.00000 0.01700 O 0
OC0z00 0.01890 0.29270 0.64550 1.00000 0.01600 O 0
OC0zi0 0.50980 0.79690 0.15030 1.00000 0.01300 O 0
OCm000 0.00240 0.67730 0.11100 1.00000 0.01300 O 0
OCm0i0 0.51480 0.18410 0.60540 1.00000 0.01100 O 0
OCmz00 0.01830 0.69550 0.59760 1.00000 0.01400 O 0
OCmzi0 0.49920 0.18860 0.10230 1.00000 0.01000 O 0
OD0000 0.18110 0.10530 0.19220 1.00000 0.01300 O 0
OD00i0 0.69790 0.60750 0.68390 1.00000 0.01400 O 0
OD0z00 0.21420 0.10440 0.68520 1.00000 0.01000 O 0
OD0zi0 0.69300 0.60350 0.19590 1.00000 0.01500 O 0
ODm000 0.20790 0.87220 0.21080 1.00000 0.01100 O 0
ODm0i0 0.69080 0.36530 0.72540 1.00000 0.01800 O 0
ODmz00 0.17210 0.85810 0.71970 1.00000 0.01200 O 0
ODmzi0 0.69660 0.36620 0.20510 1.00000 0.01900 O 0

loop_
_cod_changelog_entry_id
_cod_changelog_entry_author
_cod_changelog_entry_date
_cod_changelog_entry_text
1
;cod-tools version 3.8.0
Id: cif_guess_AMCSD_atom_types 9581 2023-05-17 12:35:41Z saulius
;
2023-05-23T09:25:36+03:00
;Derived atom types and hydrogen counts
from atom names that follow the AMCSD naming convention
(Wat == water, O-H == hydroxyl).
;

loop_
_cod_related_entry_id
_cod_related_entry_database
_cod_related_entry_code
_cod_related_entry_description
1 AMCSD 0020640 .
2 AMCSD 0020638 .
3 Wikidata Q244994 anorthite
4 Wikidata Q1018732 bytownite
